data_4330750
loop_
_publ_author_name
'Bidraha Bagh'
'Nora C. Breit'
'Klaus Harms'
'Gabriele Schatte'
'Ian J. Burgess'
'Holger Braunschweig'
'Jens M\"uller'

_publ_contact_author_address
; Department of Chemistry
  University of Saskatchewan
  Saskatoon, Saskatchewan S7N 5C9
  Canada
;
_publ_contact_author_email jens.mueller@usask.ca
_publ_contact_author_fax '001 306 966 4730'
_publ_contact_author_name 'Dr Jens M\"uller'
_publ_contact_author_phone '001 306 966 2466'
_publ_section_title
;
 [1.1]Ferrocenophanes and Bis(ferrocenyl) Species with Aluminum and
 Gallium as Bridging Elements: Synthesis, Characterization, and
 Electrochemical Studies
;
_journal_name_full 'Inorganic Chemistry'
_journal_page_first 11155
_journal_page_last 11167
_journal_paper_doi 10.1021/ic301777y
_journal_volume 51
_journal_year 2012
_chemical_formula_moiety 'C44 H56 Fe2 Ga2 N2 Si2, 2(C4 H8 O)'
_chemical_formula_sum 'C52 H72 Fe2 Ga2 N2 O2 Si2'
_chemical_formula_weight 1064.44
_chemical_name_systematic
; 
 ? 
;
_space_group_IT_number 14
_symmetry_cell_setting monoclinic
_symmetry_space_group_name_Hall '-P 2ybc'
_symmetry_space_group_name_H-M 'P 1 21/c 1'
_atom_sites_solution_hydrogens geom
_atom_sites_solution_primary direct
_atom_sites_solution_secondary difmap
_cell_angle_alpha 90.00
_cell_angle_beta 106.5540(10)
_cell_angle_gamma 90.00
_cell_formula_units_Z 2
_cell_length_a 11.1015(3)
_cell_length_b 19.3907(6)
_cell_length_c 12.2577(4)
_cell_measurement_reflns_used 164
_cell_measurement_temperature 173(2)
_cell_measurement_theta_max 31.13
_cell_measurement_theta_min 4.12
_cell_volume 2529.30(13)
_computing_cell_refinement 'Saint V7.53A and SADABS V2008/1 (Apex2, v2009.3-0; Bruker AXS)'
_computing_data_collection 'Bruker Instrument Service v2009, 9, 0, 0'
_computing_data_reduction 'Saint V7.53A and SADABS V2008/1 (Apex2, v2009.3-0, Bruker AXS)'
_computing_molecular_graphics ' Cameron (WinGX v1.80.05 2009), Ortep (SHELXTL-NT v6.14, Bruker AXS)'
_computing_publication_material 'WinGX v1.80.05 2009 (L. J. Farrugia)'
_computing_structure_refinement 'SHELXL-97 (Sheldrick, 1997)'
_computing_structure_solution
; SIR-2004 (M. C. Burla, R. Caliandro, M. Camalli, B. Carrozzini, 
  G. L. Cascarano, L. De Caro, C. Giacovazzo, G. Polidori
  and R. Spagna, 2005) 
;
_diffrn_ambient_temperature 173(2)
_diffrn_detector_area_resol_mean 9
_diffrn_measured_fraction_theta_full 0.968
_diffrn_measured_fraction_theta_max 0.968
_diffrn_measurement_device '62mm 4K CCD camera on D85 goniostat'
_diffrn_measurement_device_type 'Proteum R Smart 6000 (Bruker AXS)'
_diffrn_measurement_method 'CCD rotation images, \f and \w scans'
_diffrn_radiation_monochromator 'Montel200 multilayer graded optics'
_diffrn_radiation_source 'Bruker AXS FR591, fine-focus rotating anode'
_diffrn_radiation_type CuK\a
_diffrn_radiation_wavelength 1.54184
_diffrn_reflns_av_R_equivalents 0.0530
_diffrn_reflns_av_sigmaI/netI 0.0454
_diffrn_reflns_limit_h_max 12
_diffrn_reflns_limit_h_min -12
_diffrn_reflns_limit_k_max 22
_diffrn_reflns_limit_k_min -22
_diffrn_reflns_limit_l_max 13
_diffrn_reflns_limit_l_min -14
_diffrn_reflns_number 17093
_diffrn_reflns_theta_full 66.90
_diffrn_reflns_theta_max 66.90
_diffrn_reflns_theta_min 4.15
_exptl_absorpt_coefficient_mu 6.484
_exptl_absorpt_correction_T_max 0.6490
_exptl_absorpt_correction_T_min 0.5691
_exptl_absorpt_correction_type multi-scan
_exptl_absorpt_process_details 'SADABS V2008/1 (Apex2, Bruker AXS)'
_exptl_crystal_colour 'intense orange'
_exptl_crystal_density_diffrn 1.398
_exptl_crystal_description fragment
_exptl_crystal_F_000 1112
_exptl_crystal_size_max 0.10
_exptl_crystal_size_mid 0.09
_exptl_crystal_size_min 0.07
_refine_diff_density_max 0.814
_refine_diff_density_min -0.734
_refine_diff_density_rms 0.074
_refine_ls_extinction_method none
_refine_ls_goodness_of_fit_ref 1.039
_refine_ls_hydrogen_treatment constr
_refine_ls_matrix_type full
_refine_ls_number_parameters 331
_refine_ls_number_reflns 4369
_refine_ls_number_restraints 178
_refine_ls_restrained_S_all 1.066
_refine_ls_R_factor_all 0.0438
_refine_ls_R_factor_gt 0.0418
_refine_ls_shift/su_max 0.001
_refine_ls_shift/su_mean 0.000
_refine_ls_structure_factor_coef Fsqd
_refine_ls_weighting_details 'calc w=1/[\s^2^(Fo^2^)+(0.0842P)^2^+0.6761P] where P=(Fo^2^+2Fc^2^)/3'
_refine_ls_weighting_scheme calc
_refine_ls_wR_factor_gt 0.1175
_refine_ls_wR_factor_ref 0.1197
_reflns_number_gt 4101
_reflns_number_total 4369
_reflns_threshold_expression >2sigma(I)
_cod_data_source_file ic301777y_si_001_1.cif
_cod_data_source_block 4b
_cod_original_sg_symbol_H-M 'P 21/c'
_cod_database_code 4330750

loop_
_symmetry_equiv_pos_as_xyz
'x, y, z'
'-x, y+1/2, -z+1/2'
'-x, -y, -z'
'x, -y-1/2, z-1/2'

loop_
_atom_site_label
_atom_site_type_symbol
_atom_site_fract_x
_atom_site_fract_y
_atom_site_fract_z
_atom_site_U_iso_or_equiv
_atom_site_adp_type
_atom_site_occupancy
_atom_site_symmetry_multiplicity
_atom_site_calc_flag
_atom_site_refinement_flags
_atom_site_disorder_assembly
_atom_site_disorder_group
Ga1 Ga 0.53165(3) 0.106560(16) 0.09793(3) 0.03856(15) Uani 1 1 d . . .
Fe1 Fe 0.72138(4) 0.01918(2) -0.04851(3) 0.03864(16) Uani 1 1 d . . .
Si1 Si 0.77730(8) -0.03550(5) 0.52857(7) 0.0524(2) Uani 1 1 d . . .
N1 N 0.5329(2) 0.21575(12) 0.1380(2) 0.0479(5) Uani 1 1 d . . .
C1 C 0.6349(3) 0.09891(14) 0.2581(2) 0.0421(6) Uani 1 1 d . . .
C2 C 0.6867(3) 0.16264(15) 0.3018(3) 0.0467(6) Uani 1 1 d . . .
C3 C 0.7643(3) 0.16841(17) 0.4126(3) 0.0555(8) Uani 1 1 d . . .
H3 H 0.7978 0.2120 0.4413 0.067 Uiso 1 1 calc . . .
C4 C 0.7925(3) 0.11059(17) 0.4807(3) 0.0566(8) Uani 1 1 d . . .
H4 H 0.8466 0.1150 0.5559 0.068 Uiso 1 1 calc . . .
C5 C 0.7440(3) 0.04614(17) 0.4422(2) 0.0483(6) Uani 1 1 d . . .
C6 C 0.6647(3) 0.04228(15) 0.3303(2) 0.0440(6) Uani 1 1 d . . .
H6 H 0.6296 -0.0012 0.3026 0.053 Uiso 1 1 calc . . .
C7 C 0.6585(3) 0.22387(15) 0.2222(3) 0.0524(7) Uani 1 1 d . . .
H7A H 0.6600 0.2667 0.2666 0.063 Uiso 1 1 calc R . .
H7B H 0.7238 0.2277 0.1818 0.063 Uiso 1 1 calc R . .
C8 C 0.4343(3) 0.23131(17) 0.1920(3) 0.0583(8) Uani 1 1 d . . .
H8A H 0.4427 0.2792 0.2186 0.070 Uiso 1 1 calc R . .
H8B H 0.4423 0.2003 0.2568 0.070 Uiso 1 1 calc R . .
H8C H 0.3517 0.2249 0.1367 0.070 Uiso 1 1 calc R . .
C9 C 0.5219(4) 0.26136(17) 0.0394(3) 0.0644(9) Uani 1 1 d . . .
H9A H 0.4387 0.2556 -0.0152 0.077 Uiso 1 1 calc R . .
H9B H 0.5869 0.2494 0.0028 0.077 Uiso 1 1 calc R . .
H9C H 0.5327 0.3094 0.0651 0.077 Uiso 1 1 calc R . .
C10 C 0.8241(4) -0.1037(2) 0.4409(4) 0.0750(11) Uani 1 1 d . . .
H10A H 0.8435 -0.1464 0.4851 0.090 Uiso 1 1 calc R . .
H10B H 0.8986 -0.0885 0.4197 0.090 Uiso 1 1 calc R . .
H10C H 0.7549 -0.1119 0.3720 0.090 Uiso 1 1 calc R . .
C11 C 0.6317(3) -0.0647(2) 0.5624(3) 0.0634(8) Uani 1 1 d . . .
H11A H 0.6471 -0.1094 0.6011 0.076 Uiso 1 1 calc R . .
H11B H 0.5633 -0.0692 0.4917 0.076 Uiso 1 1 calc R . .
H11C H 0.6084 -0.0308 0.6120 0.076 Uiso 1 1 calc R . .
C12 C 0.9070(4) -0.0210(2) 0.6629(3) 0.0697(10) Uani 1 1 d . . .
H12A H 0.8837 0.0165 0.7065 0.084 Uiso 1 1 calc R . .
H12B H 0.9843 -0.0087 0.6439 0.084 Uiso 1 1 calc R . .
H12C H 0.9210 -0.0633 0.7086 0.084 Uiso 1 1 calc R . .
C20 C 0.6280(3) 0.10546(13) -0.0142(3) 0.0426(6) Uani 1 1 d . . .
C21 C 0.5863(3) 0.08767(15) -0.1329(2) 0.0441(6) Uani 1 1 d . . .
H21 H 0.5020 0.0771 -0.1741 0.053 Uiso 1 1 calc . . .
C22 C 0.6900(3) 0.08827(16) -0.1797(3) 0.0532(7) Uani 1 1 d . . .
H22 H 0.6871 0.0782 -0.2562 0.064 Uiso 1 1 calc . . .
C23 C 0.7983(3) 0.10675(15) -0.0909(3) 0.0578(8) Uani 1 1 d . . .
H23 H 0.8812 0.1111 -0.0973 0.069 Uiso 1 1 calc . . .
C24 C 0.7606(3) 0.11756(15) 0.0096(3) 0.0517(7) Uani 1 1 d . . .
H24 H 0.8149 0.1308 0.0815 0.062 Uiso 1 1 calc . . .
C25 C 0.3543(2) 0.07900(13) 0.0458(2) 0.0396(5) Uani 1 1 d . . .
C26 C 0.2861(3) 0.05600(14) -0.0660(2) 0.0434(6) Uani 1 1 d . . .
H26 H 0.3203 0.0509 -0.1283 0.052 Uiso 1 1 calc . . .
C27 C 0.1595(3) 0.04198(16) -0.0693(3) 0.0492(7) Uani 1 1 d . . .
H27 H 0.0951 0.0264 -0.1336 0.059 Uiso 1 1 calc . . .
C28 C 0.1466(3) 0.05521(15) 0.0399(3) 0.0478(6) Uani 1 1 d . . .
H28 H 0.0720 0.0501 0.0625 0.057 Uiso 1 1 calc . . .
C29 C 0.2654(3) 0.07754(14) 0.1100(2) 0.0435(6) Uani 1 1 d . . .
H29 H 0.2830 0.0897 0.1881 0.052 Uiso 1 1 calc . . .
O1S O -0.0210(8) 0.2607(4) 0.1684(7) 0.117(2) Uani 0.616(9) 1 d PDU A 1
C1S C -0.0055(11) 0.3046(5) 0.2595(8) 0.097(2) Uani 0.616(9) 1 d PDU A 1
H11S H -0.0870 0.3118 0.2757 0.116 Uiso 0.616(9) 1 calc PR A 1
H12S H 0.0252 0.3499 0.2414 0.116 Uiso 0.616(9) 1 calc PR A 1
C2S C 0.0870(12) 0.2742(5) 0.3611(8) 0.100(3) Uani 0.616(9) 1 d PDU A 1
H21S H 0.0457 0.2435 0.4042 0.119 Uiso 0.616(9) 1 calc PR A 1
H22S H 0.1351 0.3102 0.4125 0.119 Uiso 0.616(9) 1 calc PR A 1
C3S C 0.1725(11) 0.2325(7) 0.3018(13) 0.110(3) Uani 0.616(9) 1 d PDU A 1
H31S H 0.2499 0.2582 0.3029 0.132 Uiso 0.616(9) 1 calc PR A 1
H32S H 0.1952 0.1866 0.3372 0.132 Uiso 0.616(9) 1 calc PR A 1
C4S C 0.0820(11) 0.2266(6) 0.1797(9) 0.104(2) Uani 0.616(9) 1 d PDU A 1
H41S H 0.1246 0.2443 0.1246 0.125 Uiso 0.616(9) 1 calc PR A 1
H42S H 0.0616 0.1774 0.1618 0.125 Uiso 0.616(9) 1 calc PR A 1
O1T O 0.0687(12) 0.1989(7) 0.2208(15) 0.138(4) Uani 0.384(9) 1 d PDU A 2
C1T C 0.1831(14) 0.2100(7) 0.2919(16) 0.086(3) Uani 0.384(9) 1 d PDU A 2
H11T H 0.2458 0.2132 0.2487 0.104 Uiso 0.384(9) 1 calc PR A 2
H12T H 0.2071 0.1715 0.3468 0.104 Uiso 0.384(9) 1 calc PR A 2
C2T C 0.1790(11) 0.2739(7) 0.3515(13) 0.093(3) Uani 0.384(9) 1 d PDU A 2
H21T H 0.2343 0.3089 0.3316 0.111 Uiso 0.384(9) 1 calc PR A 2
H22T H 0.2066 0.2666 0.4348 0.111 Uiso 0.384(9) 1 calc PR A 2
C3T C 0.0414(14) 0.2974(10) 0.312(2) 0.107(4) Uani 0.384(9) 1 d PDU A 2
H31T H 0.0064 0.3031 0.3777 0.129 Uiso 0.384(9) 1 calc PR A 2
H32T H 0.0317 0.3410 0.2689 0.129 Uiso 0.384(9) 1 calc PR A 2
C4T C -0.0186(13) 0.2377(9) 0.2379(18) 0.113(4) Uani 0.384(9) 1 d PDU A 2
H41T H -0.0715 0.2109 0.2754 0.135 Uiso 0.384(9) 1 calc PR A 2
H42T H -0.0729 0.2551 0.1644 0.135 Uiso 0.384(9) 1 calc PR A 2

loop_
_atom_site_aniso_label
_atom_site_aniso_U_11
_atom_site_aniso_U_22
_atom_site_aniso_U_33
_atom_site_aniso_U_23
_atom_site_aniso_U_13
_atom_site_aniso_U_12
Ga1 0.0399(2) 0.0344(2) 0.0394(2) -0.00195(11) 0.00809(15) -0.00226(11)
Fe1 0.0381(3) 0.0367(3) 0.0410(3) 0.00023(16) 0.01115(19) -0.00277(15)
Si1 0.0520(5) 0.0585(5) 0.0408(4) -0.0006(3) 0.0036(3) 0.0042(4)
N1 0.0550(13) 0.0358(11) 0.0516(13) -0.0019(10) 0.0132(11) 0.0006(10)
C1 0.0430(13) 0.0422(14) 0.0406(14) -0.0073(11) 0.0109(11) -0.0018(11)
C2 0.0438(14) 0.0424(15) 0.0522(16) -0.0099(12) 0.0110(12) -0.0027(12)
C3 0.0528(16) 0.0504(17) 0.0558(18) -0.0151(14) 0.0032(14) -0.0081(13)
C4 0.0516(16) 0.0615(19) 0.0484(17) -0.0115(14) 0.0009(13) -0.0002(14)
C5 0.0440(14) 0.0544(17) 0.0422(15) -0.0047(12) 0.0055(11) 0.0013(13)
C6 0.0423(13) 0.0435(14) 0.0428(14) -0.0074(12) 0.0068(11) -0.0036(11)
C7 0.0550(16) 0.0381(14) 0.0608(18) -0.0096(13) 0.0115(14) -0.0093(12)
C8 0.0613(18) 0.0445(16) 0.069(2) -0.0106(15) 0.0181(15) 0.0053(14)
C9 0.081(2) 0.0399(16) 0.068(2) 0.0072(14) 0.0153(18) -0.0011(15)
C10 0.089(3) 0.069(2) 0.066(2) 0.0033(17) 0.020(2) 0.0212(19)
C11 0.0619(18) 0.064(2) 0.0570(19) 0.0038(15) 0.0050(15) -0.0042(16)
C12 0.0590(19) 0.090(3) 0.0507(19) 0.0060(17) 0.0010(15) 0.0026(17)
C20 0.0448(14) 0.0353(13) 0.0470(15) -0.0021(10) 0.0121(12) -0.0022(10)
C21 0.0498(14) 0.0383(13) 0.0455(15) 0.0051(11) 0.0158(12) 0.0025(12)
C22 0.0671(19) 0.0440(15) 0.0560(17) 0.0115(13) 0.0297(15) 0.0045(14)
C23 0.0538(17) 0.0423(16) 0.085(2) 0.0074(15) 0.0328(17) -0.0029(13)
C24 0.0485(15) 0.0375(14) 0.069(2) -0.0068(13) 0.0162(14) -0.0090(12)
C25 0.0395(12) 0.0353(13) 0.0412(13) 0.0028(10) 0.0067(10) 0.0004(10)
C26 0.0469(14) 0.0431(14) 0.0382(14) 0.0015(11) 0.0087(11) -0.0031(11)
C27 0.0437(14) 0.0473(15) 0.0484(16) 0.0032(13) 0.0000(12) -0.0022(12)
C28 0.0421(13) 0.0436(15) 0.0587(17) 0.0036(12) 0.0159(12) 0.0026(11)
C29 0.0479(14) 0.0392(14) 0.0441(14) -0.0010(11) 0.0143(12) 0.0024(11)
O1S 0.153(5) 0.087(4) 0.106(4) -0.022(3) 0.027(4) 0.008(4)
C1S 0.126(6) 0.078(4) 0.081(5) 0.001(3) 0.021(4) 0.020(4)
C2S 0.131(7) 0.071(4) 0.093(4) 0.009(4) 0.027(4) 0.027(5)
C3S 0.087(4) 0.082(7) 0.159(6) -0.024(6) 0.032(4) -0.001(4)
C4S 0.136(5) 0.083(5) 0.112(5) -0.002(4) 0.064(4) -0.011(4)
O1T 0.123(6) 0.099(7) 0.170(8) -0.050(6) 0.007(6) 0.009(5)
C1T 0.087(5) 0.046(6) 0.123(8) 0.002(5) 0.025(5) 0.014(5)
C2T 0.076(5) 0.095(7) 0.101(7) -0.026(5) 0.014(5) 0.009(5)
C3T 0.096(7) 0.101(8) 0.115(10) -0.021(7) 0.014(7) 0.038(6)
C4T 0.091(5) 0.109(7) 0.120(8) -0.003(6) 0.001(6) 0.012(5)

loop_
_atom_type_symbol
_atom_type_description
_atom_type_scat_dispersion_real
_atom_type_scat_dispersion_imag
_atom_type_scat_source
C C 0.0181 0.0091 'International Tables Vol C Tables 4.2.6.8 and 6.1.1.4'
H H 0.0000 0.0000 'International Tables Vol C Tables 4.2.6.8 and 6.1.1.4'
Fe Fe -1.1336 3.1974 'International Tables Vol C Tables 4.2.6.8 and 6.1.1.4'
Ga Ga -1.2846 0.7763 'International Tables Vol C Tables 4.2.6.8 and 6.1.1.4'
N N 0.0311 0.0180 'International Tables Vol C Tables 4.2.6.8 and 6.1.1.4'
O O 0.0492 0.0322 'International Tables Vol C Tables 4.2.6.8 and 6.1.1.4'
Si Si 0.2541 0.3302 'International Tables Vol C Tables 4.2.6.8 and 6.1.1.4'

loop_
_geom_angle_atom_site_label_1
_geom_angle_atom_site_label_2
_geom_angle_atom_site_label_3
_geom_angle
_geom_angle_site_symmetry_1
_geom_angle_site_symmetry_3
C25 Ga1 C20 117.65(12) . .
C25 Ga1 C1 123.15(11) . .
C20 Ga1 C1 114.60(12) . .
C25 Ga1 N1 106.25(10) . .
C20 Ga1 N1 101.47(10) . .
C1 Ga1 N1 83.35(10) . .
C23 Fe1 C27 115.61(13) . 3_655
C23 Fe1 C28 104.84(12) . 3_655
C27 Fe1 C28 40.47(13) 3_655 3_655
C23 Fe1 C24 40.96(14) . .
C27 Fe1 C24 105.44(13) 3_655 .
C28 Fe1 C24 124.42(12) 3_655 .
C23 Fe1 C26 150.94(14) . 3_655
C27 Fe1 C26 40.74(12) 3_655 3_655
C28 Fe1 C26 68.17(12) 3_655 3_655
C24 Fe1 C26 118.32(13) . 3_655
C23 Fe1 C29 126.36(13) . 3_655
C27 Fe1 C29 68.08(12) 3_655 3_655
C28 Fe1 C29 40.78(12) 3_655 3_655
C24 Fe1 C29 163.21(12) . 3_655
C26 Fe1 C29 67.62(11) 3_655 3_655
C23 Fe1 C22 40.71(15) . .
C27 Fe1 C22 150.39(13) 3_655 .
C28 Fe1 C22 117.62(13) 3_655 .
C24 Fe1 C22 68.49(14) . .
C26 Fe1 C22 167.71(13) 3_655 .
C29 Fe1 C22 108.99(12) 3_655 .
C23 Fe1 C21 68.30(13) . .
C27 Fe1 C21 165.63(12) 3_655 .
C28 Fe1 C21 153.80(12) 3_655 .
C24 Fe1 C21 67.83(13) . .
C26 Fe1 C21 129.99(11) 3_655 .
C29 Fe1 C21 121.87(12) 3_655 .
C22 Fe1 C21 40.74(12) . .
C23 Fe1 C20 69.43(13) . .
C27 Fe1 C20 125.95(12) 3_655 .
C28 Fe1 C20 162.66(12) 3_655 .
C24 Fe1 C20 40.87(12) . .
C26 Fe1 C20 108.45(12) 3_655 .
C29 Fe1 C20 155.30(11) 3_655 .
C22 Fe1 C20 69.36(12) . .
C21 Fe1 C20 40.79(12) . .
C23 Fe1 C25 165.22(14) . 3_655
C27 Fe1 C25 68.92(11) 3_655 3_655
C28 Fe1 C25 68.90(11) 3_655 3_655
C24 Fe1 C25 153.57(13) . 3_655
C26 Fe1 C25 40.69(11) 3_655 3_655
C29 Fe1 C25 40.44(11) 3_655 3_655
C22 Fe1 C25 129.15(13) . 3_655
C21 Fe1 C25 111.06(11) . 3_655
C20 Fe1 C25 120.43(11) . 3_655
C11 Si1 C10 108.3(2) . .
C11 Si1 C12 110.33(18) . .
C10 Si1 C12 109.9(2) . .
C11 Si1 C5 109.62(15) . .
C10 Si1 C5 108.32(16) . .
C12 Si1 C5 110.31(17) . .
C8 N1 C9 110.4(3) . .
C8 N1 C7 109.8(3) . .
C9 N1 C7 110.3(3) . .
C8 N1 Ga1 110.25(19) . .
C9 N1 Ga1 113.9(2) . .
C7 N1 Ga1 101.77(17) . .
C6 C1 C2 117.1(3) . .
C6 C1 Ga1 131.1(2) . .
C2 C1 Ga1 111.8(2) . .
C3 C2 C1 121.1(3) . .
C3 C2 C7 121.6(3) . .
C1 C2 C7 117.3(3) . .
C4 C3 C2 119.7(3) . .
C4 C3 H3 120.1 . .
C2 C3 H3 120.1 . .
C3 C4 C5 121.8(3) . .
C3 C4 H4 119.1 . .
C5 C4 H4 119.1 . .
C4 C5 C6 117.0(3) . .
C4 C5 Si1 124.8(2) . .
C6 C5 Si1 118.2(2) . .
C1 C6 C5 123.3(3) . .
C1 C6 H6 118.4 . .
C5 C6 H6 118.4 . .
N1 C7 C2 110.2(2) . .
N1 C7 H7A 109.6 . .
C2 C7 H7A 109.6 . .
N1 C7 H7B 109.6 . .
C2 C7 H7B 109.6 . .
H7A C7 H7B 108.1 . .
N1 C8 H8A 109.5 . .
N1 C8 H8B 109.5 . .
H8A C8 H8B 109.5 . .
N1 C8 H8C 109.5 . .
H8A C8 H8C 109.5 . .
H8B C8 H8C 109.5 . .
N1 C9 H9A 109.5 . .
N1 C9 H9B 109.5 . .
H9A C9 H9B 109.5 . .
N1 C9 H9C 109.5 . .
H9A C9 H9C 109.5 . .
H9B C9 H9C 109.5 . .
Si1 C10 H10A 109.5 . .
Si1 C10 H10B 109.5 . .
H10A C10 H10B 109.5 . .
Si1 C10 H10C 109.5 . .
H10A C10 H10C 109.5 . .
H10B C10 H10C 109.5 . .
Si1 C11 H11A 109.5 . .
Si1 C11 H11B 109.5 . .
H11A C11 H11B 109.5 . .
Si1 C11 H11C 109.5 . .
H11A C11 H11C 109.5 . .
H11B C11 H11C 109.5 . .
Si1 C12 H12A 109.5 . .
Si1 C12 H12B 109.5 . .
H12A C12 H12B 109.5 . .
Si1 C12 H12C 109.5 . .
H12A C12 H12C 109.5 . .
H12B C12 H12C 109.5 . .
C24 C20 C21 105.1(3) . .
C24 C20 Ga1 125.8(2) . .
C21 C20 Ga1 128.8(2) . .
C24 C20 Fe1 68.29(16) . .
C21 C20 Fe1 68.71(16) . .
Ga1 C20 Fe1 123.58(13) . .
C22 C21 C20 109.9(3) . .
C22 C21 Fe1 69.46(17) . .
C20 C21 Fe1 70.50(16) . .
C22 C21 H21 125.0 . .
C20 C21 H21 125.0 . .
Fe1 C21 H21 126.6 . .
C23 C22 C21 107.4(3) . .
C23 C22 Fe1 69.22(18) . .
C21 C22 Fe1 69.80(16) . .
C23 C22 H22 126.3 . .
C21 C22 H22 126.3 . .
Fe1 C22 H22 126.2 . .
C22 C23 C24 107.8(3) . .
C22 C23 Fe1 70.07(17) . .
C24 C23 Fe1 69.74(17) . .
C22 C23 H23 126.1 . .
C24 C23 H23 126.1 . .
Fe1 C23 H23 125.7 . .
C23 C24 C20 109.7(3) . .
C23 C24 Fe1 69.30(17) . .
C20 C24 Fe1 70.84(16) . .
C23 C24 H24 125.2 . .
C20 C24 H24 125.2 . .
Fe1 C24 H24 126.3 . .
C29 C25 C26 105.1(2) . .
C29 C25 Ga1 127.8(2) . .
C26 C25 Ga1 127.1(2) . .
C29 C25 Fe1 68.17(15) . 3_655
C26 C25 Fe1 68.02(15) . 3_655
Ga1 C25 Fe1 127.94(13) . 3_655
C27 C26 C25 109.6(2) . .
C27 C26 Fe1 69.47(16) . 3_655
C25 C26 Fe1 71.29(15) . 3_655
C27 C26 H26 125.2 . .
C25 C26 H26 125.2 . .
Fe1 C26 H26 125.6 3_655 .
C28 C27 C26 107.8(2) . .
C28 C27 Fe1 69.78(17) . 3_655
C26 C27 Fe1 69.79(16) . 3_655
C28 C27 H27 126.1 . .
C26 C27 H27 126.1 . .
Fe1 C27 H27 125.9 3_655 .
C27 C28 C29 107.5(2) . .
C27 C28 Fe1 69.75(17) . 3_655
C29 C28 Fe1 69.78(16) . 3_655
C27 C28 H28 126.2 . .
C29 C28 H28 126.2 . .
Fe1 C28 H28 125.8 3_655 .
C28 C29 C25 109.9(2) . .
C28 C29 Fe1 69.44(16) . 3_655
C25 C29 Fe1 71.39(15) . 3_655
C28 C29 H29 125.0 . .
C25 C29 H29 125.0 . .
Fe1 C29 H29 125.7 3_655 .
C4S O1S C1S 109.1(9) . .
O1S C1S C2S 109.3(7) . .
O1S C1S H11S 109.8 . .
C2S C1S H11S 109.8 . .
O1S C1S H12S 109.8 . .
C2S C1S H12S 109.8 . .
H11S C1S H12S 108.3 . .
C1S C2S C3S 100.4(8) . .
C1S C2S H21S 111.7 . .
C3S C2S H21S 111.7 . .
C1S C2S H22S 111.7 . .
C3S C2S H22S 111.7 . .
H21S C2S H22S 109.5 . .
C4S C3S C2S 100.0(8) . .
C4S C3S H31S 111.8 . .
C2S C3S H31S 111.8 . .
C4S C3S H32S 111.8 . .
C2S C3S H32S 111.8 . .
H31S C3S H32S 109.5 . .
O1S C4S C3S 112.0(8) . .
O1S C4S H41S 109.2 . .
C3S C4S H41S 109.2 . .
O1S C4S H42S 109.2 . .
C3S C4S H42S 109.2 . .
H41S C4S H42S 107.9 . .
C4T O1T C1T 114.7(13) . .
O1T C1T C2T 107.9(11) . .
O1T C1T H11T 110.1 . .
C2T C1T H11T 110.1 . .
O1T C1T H12T 110.1 . .
C2T C1T H12T 110.1 . .
H11T C1T H12T 108.4 . .
C1T C2T C3T 105.6(9) . .
C1T C2T H21T 110.6 . .
C3T C2T H21T 110.6 . .
C1T C2T H22T 110.6 . .
C3T C2T H22T 110.6 . .
H21T C2T H22T 108.8 . .
C4T C3T C2T 101.0(9) . .
C4T C3T H31T 111.6 . .
C2T C3T H31T 111.6 . .
C4T C3T H32T 111.6 . .
C2T C3T H32T 111.6 . .
H31T C3T H32T 109.4 . .
O1T C4T C3T 108.9(11) . .
O1T C4T H41T 109.9 . .
C3T C4T H41T 109.9 . .
O1T C4T H42T 109.9 . .
C3T C4T H42T 109.9 . .
H41T C4T H42T 108.3 . .

loop_
_geom_bond_atom_site_label_1
_geom_bond_atom_site_label_2
_geom_bond_distance
_geom_bond_site_symmetry_2
Ga1 C25 1.963(3) .
Ga1 C20 1.968(3) .
Ga1 C1 1.976(3) .
Ga1 N1 2.173(2) .
Fe1 C23 2.034(3) .
Fe1 C27 2.037(3) 3_655
Fe1 C28 2.038(3) 3_655
Fe1 C24 2.039(3) .
Fe1 C26 2.041(3) 3_655
Fe1 C29 2.042(3) 3_655
Fe1 C22 2.045(3) .
Fe1 C21 2.049(3) .
Fe1 C20 2.073(3) .
Fe1 C25 2.085(3) 3_655
Si1 C11 1.867(4) .
Si1 C10 1.868(4) .
Si1 C12 1.874(4) .
Si1 C5 1.882(3) .
N1 C8 1.463(4) .
N1 C9 1.474(4) .
N1 C7 1.489(4) .
C1 C6 1.390(4) .
C1 C2 1.403(4) .
C2 C3 1.390(4) .
C2 C7 1.512(4) .
C3 C4 1.379(5) .
C3 H3 0.9500 .
C4 C5 1.389(5) .
C4 H4 0.9500 .
C5 C6 1.405(4) .
C6 H6 0.9500 .
C7 H7A 0.9900 .
C7 H7B 0.9900 .
C8 H8A 0.9800 .
C8 H8B 0.9800 .
C8 H8C 0.9800 .
C9 H9A 0.9800 .
C9 H9B 0.9800 .
C9 H9C 0.9800 .
C10 H10A 0.9800 .
C10 H10B 0.9800 .
C10 H10C 0.9800 .
C11 H11A 0.9800 .
C11 H11B 0.9800 .
C11 H11C 0.9800 .
C12 H12A 0.9800 .
C12 H12B 0.9800 .
C12 H12C 0.9800 .
C20 C24 1.436(4) .
C20 C21 1.437(4) .
C21 C22 1.425(4) .
C21 H21 0.9500 .
C22 C23 1.419(5) .
C22 H22 0.9500 .
C23 C24 1.425(5) .
C23 H23 0.9500 .
C24 H24 0.9500 .
C25 C29 1.427(4) .
C25 C26 1.435(4) .
C25 Fe1 2.085(3) 3_655
C26 C27 1.420(4) .
C26 Fe1 2.041(3) 3_655
C26 H26 0.9500 .
C27 C28 1.409(4) .
C27 Fe1 2.037(3) 3_655
C27 H27 0.9500 .
C28 C29 1.422(4) .
C28 Fe1 2.038(3) 3_655
C28 H28 0.9500 .
C29 Fe1 2.042(3) 3_655
C29 H29 0.9500 .
O1S C4S 1.295(11) .
O1S C1S 1.375(10) .
C1S C2S 1.492(11) .
C1S H11S 0.9900 .
C1S H12S 0.9900 .
C2S C3S 1.574(14) .
C2S H21S 0.9900 .
C2S H22S 0.9900 .
C3S C4S 1.551(14) .
C3S H31S 0.9900 .
C3S H32S 0.9900 .
C4S H41S 0.9900 .
C4S H42S 0.9900 .
O1T C4T 1.291(13) .
O1T C1T 1.337(14) .
C1T C2T 1.447(14) .
C1T H11T 0.9900 .
C1T H12T 0.9900 .
C2T C3T 1.533(16) .
C2T H21T 0.9900 .
C2T H22T 0.9900 .
C3T C4T 1.506(15) .
C3T H31T 0.9900 .
C3T H32T 0.9900 .
C4T H41T 0.9900 .
C4T H42T 0.9900 .

loop_
_geom_torsion_atom_site_label_1
_geom_torsion_atom_site_label_2
_geom_torsion_atom_site_label_3
_geom_torsion_atom_site_label_4
_geom_torsion
_geom_torsion_site_symmetry_1
_geom_torsion_site_symmetry_4
C25 Ga1 N1 C8 38.6(2) . .
C20 Ga1 N1 C8 162.1(2) . .
C1 Ga1 N1 C8 -84.0(2) . .
C25 Ga1 N1 C9 -86.2(2) . .
C20 Ga1 N1 C9 37.3(2) . .
C1 Ga1 N1 C9 151.1(2) . .
C25 Ga1 N1 C7 155.03(19) . .
C20 Ga1 N1 C7 -81.4(2) . .
C1 Ga1 N1 C7 32.39(19) . .
C25 Ga1 C1 C6 58.2(3) . .
C20 Ga1 C1 C6 -97.2(3) . .
N1 Ga1 C1 C6 163.2(3) . .
C25 Ga1 C1 C2 -123.1(2) . .
C20 Ga1 C1 C2 81.6(2) . .
N1 Ga1 C1 C2 -18.0(2) . .
C6 C1 C2 C3 0.1(4) . .
Ga1 C1 C2 C3 -178.9(2) . .
C6 C1 C2 C7 177.8(3) . .
Ga1 C1 C2 C7 -1.1(3) . .
C1 C2 C3 C4 0.8(5) . .
C7 C2 C3 C4 -176.9(3) . .
C2 C3 C4 C5 -0.9(5) . .
C3 C4 C5 C6 0.1(5) . .
C3 C4 C5 Si1 179.9(3) . .
C11 Si1 C5 C4 111.4(3) . .
C10 Si1 C5 C4 -130.6(3) . .
C12 Si1 C5 C4 -10.3(4) . .
C11 Si1 C5 C6 -68.8(3) . .
C10 Si1 C5 C6 49.1(3) . .
C12 Si1 C5 C6 169.5(3) . .
C2 C1 C6 C5 -0.9(4) . .
Ga1 C1 C6 C5 177.9(2) . .
C4 C5 C6 C1 0.8(5) . .
Si1 C5 C6 C1 -179.0(2) . .
C8 N1 C7 C2 76.7(3) . .
C9 N1 C7 C2 -161.3(3) . .
Ga1 N1 C7 C2 -40.1(3) . .
C3 C2 C7 N1 -151.5(3) . .
C1 C2 C7 N1 30.7(4) . .
C25 Ga1 C20 C24 -173.8(2) . .
C1 Ga1 C20 C24 -17.1(3) . .
N1 Ga1 C20 C24 70.8(3) . .
C25 Ga1 C20 C21 0.8(3) . .
C1 Ga1 C20 C21 157.6(2) . .
N1 Ga1 C20 C21 -114.6(2) . .
C25 Ga1 C20 Fe1 -87.75(18) . .
C1 Ga1 C20 Fe1 68.99(18) . .
N1 Ga1 C20 Fe1 156.87(15) . .
C23 Fe1 C20 C24 -37.0(2) . .
C27 Fe1 C20 C24 70.4(2) 3_655 .
C28 Fe1 C20 C24 36.5(5) 3_655 .
C26 Fe1 C20 C24 112.3(2) 3_655 .
C29 Fe1 C20 C24 -171.4(3) 3_655 .
C22 Fe1 C20 C24 -80.6(2) . .
C21 Fe1 C20 C24 -117.2(3) . .
C25 Fe1 C20 C24 155.27(19) 3_655 .
C23 Fe1 C20 C21 80.2(2) . .
C27 Fe1 C20 C21 -172.43(16) 3_655 .
C28 Fe1 C20 C21 153.7(4) 3_655 .
C24 Fe1 C20 C21 117.2(3) . .
C26 Fe1 C20 C21 -130.56(17) 3_655 .
C29 Fe1 C20 C21 -54.2(3) 3_655 .
C22 Fe1 C20 C21 36.60(18) . .
C25 Fe1 C20 C21 -87.55(18) 3_655 .
C23 Fe1 C20 Ga1 -156.4(2) . .
C27 Fe1 C20 Ga1 -49.1(2) 3_655 .
C28 Fe1 C20 Ga1 -83.0(4) 3_655 .
C24 Fe1 C20 Ga1 -119.5(3) . .
C26 Fe1 C20 Ga1 -7.2(2) 3_655 .
C29 Fe1 C20 Ga1 69.2(3) 3_655 .
C22 Fe1 C20 Ga1 159.9(2) . .
C21 Fe1 C20 Ga1 123.3(2) . .
C25 Fe1 C20 Ga1 35.8(2) 3_655 .
C24 C20 C21 C22 0.5(3) . .
Ga1 C20 C21 C22 -175.0(2) . .
Fe1 C20 C21 C22 -58.4(2) . .
C24 C20 C21 Fe1 58.89(19) . .
Ga1 C20 C21 Fe1 -116.6(2) . .
C23 Fe1 C21 C22 38.0(2) . .
C27 Fe1 C21 C22 146.7(4) 3_655 .
C28 Fe1 C21 C22 -41.4(3) 3_655 .
C24 Fe1 C21 C22 82.3(2) . .
C26 Fe1 C21 C22 -168.61(19) 3_655 .
C29 Fe1 C21 C22 -82.3(2) 3_655 .
C20 Fe1 C21 C22 121.3(3) . .
C25 Fe1 C21 C22 -126.13(19) 3_655 .
C23 Fe1 C21 C20 -83.2(2) . .
C27 Fe1 C21 C20 25.5(5) 3_655 .
C28 Fe1 C21 C20 -162.6(2) 3_655 .
C24 Fe1 C21 C20 -38.94(17) . .
C26 Fe1 C21 C20 70.1(2) 3_655 .
C29 Fe1 C21 C20 156.49(16) 3_655 .
C22 Fe1 C21 C20 -121.3(3) . .
C25 Fe1 C21 C20 112.62(17) 3_655 .
C20 C21 C22 C23 -0.2(3) . .
Fe1 C21 C22 C23 -59.2(2) . .
C20 C21 C22 Fe1 59.0(2) . .
C27 Fe1 C22 C23 -45.3(3) 3_655 .
C28 Fe1 C22 C23 -80.5(2) 3_655 .
C24 Fe1 C22 C23 38.14(19) . .
C26 Fe1 C22 C23 164.0(5) 3_655 .
C29 Fe1 C22 C23 -124.15(19) 3_655 .
C21 Fe1 C22 C23 118.7(3) . .
C20 Fe1 C22 C23 82.1(2) . .
C25 Fe1 C22 C23 -164.89(18) 3_655 .
C23 Fe1 C22 C21 -118.7(3) . .
C27 Fe1 C22 C21 -164.0(2) 3_655 .
C28 Fe1 C22 C21 160.77(18) 3_655 .
C24 Fe1 C22 C21 -80.6(2) . .
C26 Fe1 C22 C21 45.3(6) 3_655 .
C29 Fe1 C22 C21 117.13(19) 3_655 .
C20 Fe1 C22 C21 -36.64(18) . .
C25 Fe1 C22 C21 76.4(2) 3_655 .
C21 C22 C23 C24 -0.1(3) . .
Fe1 C22 C23 C24 -59.8(2) . .
C21 C22 C23 Fe1 59.6(2) . .
C27 Fe1 C23 C22 157.08(18) 3_655 .
C28 Fe1 C23 C22 115.30(19) 3_655 .
C24 Fe1 C23 C22 -118.8(3) . .
C26 Fe1 C23 C22 -173.1(2) 3_655 .
C29 Fe1 C23 C22 76.4(2) 3_655 .
C21 Fe1 C23 C22 -38.03(18) . .
C20 Fe1 C23 C22 -81.89(19) . .
C25 Fe1 C23 C22 52.4(5) 3_655 .
C27 Fe1 C23 C24 -84.2(2) 3_655 .
C28 Fe1 C23 C24 -125.93(19) 3_655 .
C26 Fe1 C23 C24 -54.3(3) 3_655 .
C29 Fe1 C23 C24 -164.89(18) 3_655 .
C22 Fe1 C23 C24 118.8(3) . .
C21 Fe1 C23 C24 80.7(2) . .
C20 Fe1 C23 C24 36.87(18) . .
C25 Fe1 C23 C24 171.2(4) 3_655 .
C22 C23 C24 C20 0.5(4) . .
Fe1 C23 C24 C20 -59.5(2) . .
C22 C23 C24 Fe1 60.0(2) . .
C21 C20 C24 C23 -0.6(3) . .
Ga1 C20 C24 C23 175.09(19) . .
Fe1 C20 C24 C23 58.6(2) . .
C21 C20 C24 Fe1 -59.16(19) . .
Ga1 C20 C24 Fe1 116.5(2) . .
C27 Fe1 C24 C23 111.5(2) 3_655 .
C28 Fe1 C24 C23 71.6(2) 3_655 .
C26 Fe1 C24 C23 153.38(19) 3_655 .
C29 Fe1 C24 C23 46.6(5) 3_655 .
C22 Fe1 C24 C23 -37.9(2) . .
C21 Fe1 C24 C23 -82.0(2) . .
C20 Fe1 C24 C23 -120.8(3) . .
C25 Fe1 C24 C23 -175.0(2) 3_655 .
C23 Fe1 C24 C20 120.8(3) . .
C27 Fe1 C24 C20 -127.71(19) 3_655 .
C28 Fe1 C24 C20 -167.58(17) 3_655 .
C26 Fe1 C24 C20 -85.8(2) 3_655 .
C29 Fe1 C24 C20 167.4(4) 3_655 .
C22 Fe1 C24 C20 82.9(2) . .
C21 Fe1 C24 C20 38.87(18) . .
C25 Fe1 C24 C20 -54.1(3) 3_655 .
C20 Ga1 C25 C29 -178.1(2) . .
C1 Ga1 C25 C29 27.3(3) . .
N1 Ga1 C25 C29 -65.4(3) . .
C20 Ga1 C25 C26 1.7(3) . .
C1 Ga1 C25 C26 -152.9(2) . .
N1 Ga1 C25 C26 114.5(2) . .
C20 Ga1 C25 Fe1 91.42(19) . 3_655
C1 Ga1 C25 Fe1 -63.2(2) . 3_655
N1 Ga1 C25 Fe1 -155.83(16) . 3_655
C29 C25 C26 C27 0.7(3) . .
Ga1 C25 C26 C27 -179.2(2) . .
Fe1 C25 C26 C27 59.1(2) 3_655 .
C29 C25 C26 Fe1 -58.38(18) . 3_655
Ga1 C25 C26 Fe1 121.7(2) . 3_655
C25 C26 C27 C28 -0.5(3) . .
Fe1 C26 C27 C28 59.7(2) 3_655 .
C25 C26 C27 Fe1 -60.2(2) . 3_655
C26 C27 C28 C29 0.1(3) . .
Fe1 C27 C28 C29 59.8(2) 3_655 .
C26 C27 C28 Fe1 -59.7(2) . 3_655
C27 C28 C29 C25 0.3(3) . .
Fe1 C28 C29 C25 60.09(19) 3_655 .
C27 C28 C29 Fe1 -59.8(2) . 3_655
C26 C25 C29 C28 -0.6(3) . .
Ga1 C25 C29 C28 179.3(2) . .
Fe1 C25 C29 C28 -58.9(2) 3_655 .
C26 C25 C29 Fe1 58.29(18) . 3_655
Ga1 C25 C29 Fe1 -121.8(2) . 3_655
C4S O1S C1S C2S -29.5(13) . .
O1S C1S C2S C3S 30.5(12) . .
C1S C2S C3S C4S -20.0(11) . .
C1S O1S C4S C3S 14.3(12) . .
C2S C3S C4S O1S 5.0(12) . .
C4T O1T C1T C2T -13(3) . .
O1T C1T C2T C3T 4(2) . .
C1T C2T C3T C4T 4(2) . .
C1T O1T C4T C3T 16(3) . .
C2T C3T C4T O1T -11(2) . .
